data_4079851
loop_
_publ_author_name
'Xu, Xiangya'
'Kim, Seung Hyo'
'Zhang, Xi'
'Das, Atanu Kumar'
'Hirao, Hajime'
'Hong, Soon Hyeok'

_publ_section_title
;
 Abnormal N-Heterocyclic Carbene Gold(I) Complexes: Synthesis, Structure,
 and Catalysis in Hydration of Alkynes
;
_journal_issue 1
_journal_name_full Organometallics
_journal_page_first 164
_journal_paper_doi 10.1021/om3009603
_journal_volume 32
_journal_year 2013
_chemical_formula_moiety 'C12 H14 Au Cl N2, C H2 Cl2'
_chemical_formula_sum 'C13 H16 Au Cl3 N2'
_chemical_formula_weight 503.59
_chemical_name_systematic
; 
 ? 
;
_space_group_IT_number 2
_symmetry_cell_setting triclinic
_symmetry_space_group_name_Hall '-P 1'
_symmetry_space_group_name_H-M 'P -1'
_atom_sites_solution_hydrogens geom
_atom_sites_solution_primary direct
_atom_sites_solution_secondary difmap
_audit_creation_method SHELXL-97
_cell_angle_alpha 105.110(3)
_cell_angle_beta 100.168(4)
_cell_angle_gamma 92.556(3)
_cell_formula_units_Z 2
_cell_length_a 8.0203(4)
_cell_length_b 9.4539(5)
_cell_length_c 10.6332(7)
_cell_measurement_reflns_used 7699
_cell_measurement_temperature 103(2)
_cell_measurement_theta_max 29.87
_cell_measurement_theta_min 2.96
_cell_volume 762.65(8)
_computing_cell_refinement 'Bruker SAINT'
_computing_data_collection 'Bruker APEX2'
_computing_data_reduction 'Bruker SAINT'
_computing_molecular_graphics 'Bruker SHELXTL'
_computing_publication_material 'Bruker SHELXTL'
_computing_structure_refinement 'SHELXL-97 (Sheldrick, 2008)'
_computing_structure_solution 'SHELXS-97 (Sheldrick, 2008)'
_diffrn_ambient_temperature 103(2)
_diffrn_measured_fraction_theta_full 0.981
_diffrn_measured_fraction_theta_max 0.981
_diffrn_measurement_device_type 'Bruker APEX-II CCD'
_diffrn_measurement_method '\f and \w scans'
_diffrn_radiation_monochromator graphite
_diffrn_radiation_source 'fine-focus sealed tube'
_diffrn_radiation_type MoK\a
_diffrn_radiation_wavelength 0.71073
_diffrn_reflns_av_R_equivalents 0.0440
_diffrn_reflns_av_sigmaI/netI 0.0447
_diffrn_reflns_limit_h_max 10
_diffrn_reflns_limit_h_min -10
_diffrn_reflns_limit_k_max 12
_diffrn_reflns_limit_k_min -12
_diffrn_reflns_limit_l_max 14
_diffrn_reflns_limit_l_min -14
_diffrn_reflns_number 17617
_diffrn_reflns_theta_full 29.00
_diffrn_reflns_theta_max 29.00
_diffrn_reflns_theta_min 2.96
_exptl_absorpt_coefficient_mu 10.157
_exptl_absorpt_correction_T_max 0.6868
_exptl_absorpt_correction_T_min 0.4299
_exptl_absorpt_correction_type multi-scan
_exptl_absorpt_process_details sadabs
_exptl_crystal_colour colourless
_exptl_crystal_density_diffrn 2.193
_exptl_crystal_density_method 'not measured'
_exptl_crystal_description block
_exptl_crystal_F_000 476
_exptl_crystal_size_max 0.10
_exptl_crystal_size_mid 0.10
_exptl_crystal_size_min 0.04
_refine_diff_density_max 3.621
_refine_diff_density_min -3.042
_refine_diff_density_rms 0.303
_refine_ls_extinction_method none
_refine_ls_goodness_of_fit_ref 1.103
_refine_ls_hydrogen_treatment constr
_refine_ls_matrix_type full
_refine_ls_number_parameters 174
_refine_ls_number_reflns 3974
_refine_ls_number_restraints 0
_refine_ls_restrained_S_all 1.103
_refine_ls_R_factor_all 0.0554
_refine_ls_R_factor_gt 0.0450
_refine_ls_shift/su_max 0.001
_refine_ls_shift/su_mean 0.000
_refine_ls_structure_factor_coef Fsqd
_refine_ls_weighting_details 'calc w=1/[\s^2^(Fo^2^)+(0.0591P)^2^+8.0228P] where P=(Fo^2^+2Fc^2^)/3'
_refine_ls_weighting_scheme calc
_refine_ls_wR_factor_gt 0.1140
_refine_ls_wR_factor_ref 0.1190
_reflns_number_gt 3447
_reflns_number_total 3974
_reflns_threshold_expression >2sigma(I)
_cod_data_source_file om3009603_si_002.cif
_cod_data_source_block Complex-7
_cod_depositor_comments
;
The following automatic conversions were performed:

'_symmetry_cell_setting' value 'Triclinic' changed to 'triclinic'
according to /home/saulius/struct/CIF-dictionaries/cif_core.dic
dictionary named 'cif_core.dic' version 2.4.2 from 2011-04-26.

Automatic conversion script
Id: cif_fix_values 1891 2012-01-12 08:04:46Z andrius 
;
_cod_original_cell_volume 762.65(7)
_cod_original_sg_symbol_H-M P-1
_cod_database_code 4079851

loop_
_symmetry_equiv_pos_as_xyz
'x, y, z'
'-x, -y, -z'

loop_
_atom_site_label
_atom_site_type_symbol
_atom_site_fract_x
_atom_site_fract_y
_atom_site_fract_z
_atom_site_U_iso_or_equiv
_atom_site_adp_type
_atom_site_occupancy
_atom_site_symmetry_multiplicity
_atom_site_calc_flag
_atom_site_refinement_flags
Au1 Au 0.15252(4) 0.58014(3) 0.64282(3) 0.01862(11) Uani 1 1 d .
C1 C 0.0872(10) 0.3929(8) 0.6819(8) 0.0168(14) Uani 1 1 d .
C2 C -0.0358(10) 0.2170(9) 0.7525(8) 0.0205(16) Uani 1 1 d .
H2 H -0.1096 0.1691 0.7926 0.025 Uiso 1 1 calc R
C3 C 0.0919(10) 0.1579(9) 0.6928(9) 0.0210(16) Uani 1 1 d .
H3 H 0.1232 0.0603 0.6813 0.025 Uiso 1 1 calc R
C4 C 0.3113(10) 0.2486(9) 0.5818(9) 0.0224(16) Uani 1 1 d .
H4 H 0.3467 0.3452 0.5679 0.027 Uiso 1 1 calc R
C5 C 0.4623(11) 0.2031(10) 0.6673(10) 0.0272(18) Uani 1 1 d .
H5A H 0.4934 0.2773 0.7533 0.041 Uiso 1 1 calc R
H5B H 0.5593 0.1952 0.6221 0.041 Uiso 1 1 calc R
H5C H 0.4309 0.1077 0.6811 0.041 Uiso 1 1 calc R
C6 C 0.2567(11) 0.1381(10) 0.4464(9) 0.0258(17) Uani 1 1 d .
H6A H 0.2146 0.0440 0.4574 0.039 Uiso 1 1 calc R
H6B H 0.3542 0.1238 0.4019 0.039 Uiso 1 1 calc R
H6C H 0.1661 0.1753 0.3925 0.039 Uiso 1 1 calc R
C7 C -0.1593(9) 0.4575(9) 0.7924(9) 0.0207(16) Uani 1 1 d .
C8 C -0.1930(10) 0.4654(10) 0.9159(9) 0.0230(16) Uani 1 1 d .
H8 H -0.1344 0.4091 0.9686 0.028 Uiso 1 1 calc R
C9 C -0.3118(11) 0.5551(10) 0.9640(10) 0.0279(18) Uani 1 1 d .
H9 H -0.3359 0.5601 1.0493 0.033 Uiso 1 1 calc R
C10 C -0.3959(11) 0.6381(10) 0.8868(10) 0.030(2) Uani 1 1 d .
H10 H -0.4746 0.7028 0.9208 0.037 Uiso 1 1 calc R
C11 C -0.3655(11) 0.6267(9) 0.7609(10) 0.0280(19) Uani 1 1 d .
H11 H -0.4266 0.6808 0.7073 0.034 Uiso 1 1 calc R
C12 C -0.2449(10) 0.5358(9) 0.7118(9) 0.0235(17) Uani 1 1 d .
H12 H -0.2224 0.5280 0.6256 0.028 Uiso 1 1 calc R
C13 C 0.2266(14) 0.9530(15) 0.9354(12) 0.047(3) Uani 1 1 d .
H13A H 0.2010 1.0560 0.9425 0.057 Uiso 1 1 calc R
H13B H 0.2925 0.9231 0.8639 0.057 Uiso 1 1 calc R
Cl1 Cl 0.2466(3) 0.7930(2) 0.5997(2) 0.0246(4) Uani 1 1 d .
Cl2 Cl 0.0349(4) 0.8384(4) 0.8941(3) 0.0551(8) Uani 1 1 d .
Cl3 Cl 0.3507(3) 0.9430(3) 1.0881(3) 0.0423(6) Uani 1 1 d .
N1 N -0.0369(8) 0.3609(7) 0.7432(7) 0.0189(13) Uani 1 1 d .
N2 N 0.1668(8) 0.2689(7) 0.6522(7) 0.0185(13) Uani 1 1 d .

loop_
_atom_site_aniso_label
_atom_site_aniso_U_11
_atom_site_aniso_U_22
_atom_site_aniso_U_33
_atom_site_aniso_U_23
_atom_site_aniso_U_13
_atom_site_aniso_U_12
Au1 0.01216(15) 0.01380(15) 0.03342(19) 0.01103(11) 0.00590(11) 0.00480(10)
C1 0.013(3) 0.020(3) 0.019(4) 0.009(3) 0.002(3) 0.004(3)
C2 0.019(4) 0.019(4) 0.028(4) 0.014(3) 0.006(3) 0.003(3)
C3 0.016(4) 0.019(3) 0.034(5) 0.014(3) 0.009(3) 0.008(3)
C4 0.017(4) 0.019(4) 0.038(5) 0.015(3) 0.013(3) 0.005(3)
C5 0.016(4) 0.025(4) 0.041(5) 0.010(4) 0.003(4) 0.005(3)
C6 0.020(4) 0.026(4) 0.034(5) 0.011(4) 0.006(3) 0.008(3)
C7 0.008(3) 0.023(4) 0.031(4) 0.008(3) 0.003(3) 0.003(3)
C8 0.013(3) 0.028(4) 0.029(4) 0.009(3) 0.003(3) 0.001(3)
C9 0.016(4) 0.033(5) 0.035(5) 0.007(4) 0.011(3) 0.004(3)
C10 0.020(4) 0.023(4) 0.048(6) 0.003(4) 0.014(4) 0.006(3)
C11 0.020(4) 0.021(4) 0.050(6) 0.016(4) 0.013(4) 0.007(3)
C12 0.017(4) 0.025(4) 0.032(5) 0.012(3) 0.006(3) 0.003(3)
C13 0.030(5) 0.067(8) 0.049(7) 0.025(6) 0.007(5) 0.000(5)
Cl1 0.0212(9) 0.0166(8) 0.0412(12) 0.0155(8) 0.0078(8) 0.0046(7)
Cl2 0.0415(15) 0.0617(19) 0.0589(19) 0.0137(15) 0.0083(14) -0.0043(14)
Cl3 0.0315(12) 0.0549(16) 0.0461(15) 0.0224(12) 0.0092(11) 0.0056(12)
N1 0.009(3) 0.019(3) 0.032(4) 0.011(3) 0.005(3) 0.004(2)
N2 0.016(3) 0.013(3) 0.031(4) 0.011(3) 0.006(3) 0.005(2)

loop_
_atom_type_symbol
_atom_type_description
_atom_type_scat_dispersion_real
_atom_type_scat_dispersion_imag
_atom_type_scat_source
C C 0.0033 0.0016 'International Tables Vol C Tables 4.2.6.8 and 6.1.1.4'
H H 0.0000 0.0000 'International Tables Vol C Tables 4.2.6.8 and 6.1.1.4'
N N 0.0061 0.0033 'International Tables Vol C Tables 4.2.6.8 and 6.1.1.4'
Cl Cl 0.1484 0.1585 'International Tables Vol C Tables 4.2.6.8 and 6.1.1.4'
Au Au -2.0133 8.8022 'International Tables Vol C Tables 4.2.6.8 and 6.1.1.4'

loop_
_geom_angle_atom_site_label_1
_geom_angle_atom_site_label_2
_geom_angle_atom_site_label_3
_geom_angle
C1 Au1 Cl1 176.2(2)
N1 C1 N2 105.5(7)
N1 C1 Au1 129.6(6)
N2 C1 Au1 124.9(6)
C3 C2 N1 106.6(7)
C3 C2 H2 126.7
N1 C2 H2 126.7
C2 C3 N2 106.2(7)
C2 C3 H3 126.9
N2 C3 H3 126.9
N2 C4 C6 110.4(7)
N2 C4 C5 110.0(7)
C6 C4 C5 112.2(7)
N2 C4 H4 108.1
C6 C4 H4 108.1
C5 C4 H4 108.1
C4 C5 H5A 109.5
C4 C5 H5B 109.5
H5A C5 H5B 109.5
C4 C5 H5C 109.5
H5A C5 H5C 109.5
H5B C5 H5C 109.5
C4 C6 H6A 109.5
C4 C6 H6B 109.5
H6A C6 H6B 109.5
C4 C6 H6C 109.5
H6A C6 H6C 109.5
H6B C6 H6C 109.5
C8 C7 C12 121.5(7)
C8 C7 N1 119.2(7)
C12 C7 N1 119.3(8)
C7 C8 C9 120.1(8)
C7 C8 H8 119.9
C9 C8 H8 119.9
C8 C9 C10 119.6(9)
C8 C9 H9 120.2
C10 C9 H9 120.2
C11 C10 C9 120.2(8)
C11 C10 H10 119.9
C9 C10 H10 119.9
C10 C11 C12 120.3(8)
C10 C11 H11 119.8
C12 C11 H11 119.8
C7 C12 C11 118.2(8)
C7 C12 H12 120.9
C11 C12 H12 120.9
Cl2 C13 Cl3 111.3(7)
Cl2 C13 H13A 109.4
Cl3 C13 H13A 109.4
Cl2 C13 H13B 109.4
Cl3 C13 H13B 109.4
H13A C13 H13B 108.0
C1 N1 C2 110.7(6)
C1 N1 C7 126.7(7)
C2 N1 C7 122.6(7)
C1 N2 C3 111.0(7)
C1 N2 C4 125.9(6)
C3 N2 C4 123.1(6)

loop_
_geom_bond_atom_site_label_1
_geom_bond_atom_site_label_2
_geom_bond_distance
Au1 C1 1.989(8)
Au1 Cl1 2.3017(19)
C1 N1 1.346(10)
C1 N2 1.352(10)
C2 C3 1.364(11)
C2 N1 1.391(10)
C2 H2 0.9500
C3 N2 1.386(10)
C3 H3 0.9500
C4 N2 1.480(10)
C4 C6 1.519(13)
C4 C5 1.529(12)
C4 H4 1.0000
C5 H5A 0.9800
C5 H5B 0.9800
C5 H5C 0.9800
C6 H6A 0.9800
C6 H6B 0.9800
C6 H6C 0.9800
C7 C8 1.371(12)
C7 C12 1.387(11)
C7 N1 1.443(10)
C8 C9 1.381(12)
C8 H8 0.9500
C9 C10 1.390(14)
C9 H9 0.9500
C10 C11 1.381(14)
C10 H10 0.9500
C11 C12 1.403(12)
C11 H11 0.9500
C12 H12 0.9500
C13 Cl2 1.760(12)
C13 Cl3 1.775(12)
C13 H13A 0.9900
C13 H13B 0.9900
